data_9004556
loop_
_publ_author_name
'Piilonen, P. C.'
'Lalonde, A. E.'
'McDonald, A. M.'
'Gault, R. A.'

_publ_section_title
;
 Niobokupletskite, a new astrophyllite-group mineral from Mont Saint-Hilaire,
 Quebec, Canada: Description and crystal structure
 Locality: Mont Saint-Hilaire, Quebec, Canada
;
_journal_name_full 'The Canadian Mineralogist'
_journal_page_first 627
_journal_page_last 639
_journal_paper_doi 10.2113/gscanmin.38.3.627
_journal_volume 38
_journal_year 2000
_chemical_formula_sum 'H4 K1.78 Mn5.65 Na0.63 Nb1.8 O30.5 Rb0.13 Si8 Ti0.2 Zn0.67'
_chemical_name_mineral Niobokupletskite
_space_group_IT_number 2
_symmetry_space_group_name_Hall '-P 1'
_symmetry_space_group_name_H-M 'P -1'
_cell_angle_alpha 112.927
_cell_angle_beta 94.750
_cell_angle_gamma 103.175
_cell_formula_units_Z 1
_cell_length_a 5.4303
_cell_length_b 11.924
_cell_length_c 11.747
_cell_volume 669.497
_database_code_amcsd 0005648
_exptl_crystal_density_diffrn 3.331
_cod_original_formula_sum 'Mn5.65 Na.63 Zn.67 (Nb1.8 Ti.2) Si8 K1.78 Rb.13 O30.5 H4'
_cod_database_code 9004556

loop_
_symmetry_equiv_pos_as_xyz
x,y,z
-x,-y,-z

loop_
_atom_site_aniso_label
_atom_site_aniso_U_11
_atom_site_aniso_U_22
_atom_site_aniso_U_33
_atom_site_aniso_U_12
_atom_site_aniso_U_13
_atom_site_aniso_U_23
Mn1 0.00260 0.01380 0.01630 0.00310 0.00270 0.00670
Na1 0.00260 0.01380 0.01630 0.00310 0.00270 0.00670
Mn2 0.00380 0.01640 0.01740 0.00390 0.00440 0.00910
Zn2 0.00380 0.01640 0.01740 0.00390 0.00440 0.00910
Mn3 0.00430 0.01540 0.01850 0.00350 0.00430 0.00880
Zn3 0.00430 0.01540 0.01850 0.00350 0.00430 0.00880
Mn4 0.00130 0.01310 0.01660 -0.00040 0.00200 0.00550
Zn4 0.00130 0.01310 0.01660 -0.00040 0.00200 0.00550
Nb 0.00040 0.01330 0.01780 0.00260 0.00370 0.00770
Ti 0.00040 0.01330 0.01780 0.00260 0.00370 0.00770
Si1 0.00680 0.01860 0.01540 0.00600 0.00450 0.01030
Si2 0.00950 0.01360 0.01460 0.00240 0.00230 0.00760
Si3 0.00890 0.01670 0.01490 0.00180 0.00090 0.00840
Si4 0.00490 0.01080 0.01390 0.00180 0.00210 0.00470
Na 0.01480 0.02000 0.01470 0.00330 -0.00110 0.00460
O1 0.00280 0.02260 0.01650 0.00730 0.00330 0.01020
O2 0.01340 0.01670 0.01760 0.00450 0.00210 0.00740
O-H4 0.01020 0.02100 0.01460 0.01140 0.00740 0.00840
O-H5 0.01040 0.01330 0.01420 0.00130 0.00670 0.00230
O6 0.00240 0.01610 0.01070 0.00190 0.00240 0.00600
O7 0.00370 0.00740 0.01840 -0.00110 0.00000 0.00610
O8 0.01840 0.02840 0.02220 0.00360 0.01310 0.00910
O9 0.02680 0.05970 0.02100 -0.03370 0.00510 0.00300
O10 0.02150 0.03590 0.01860 0.01160 0.00220 0.00980
O11 0.06830 0.05950 0.02380 0.05340 0.00220 0.01820
O12 0.07090 0.05160 0.01850 0.05260 -0.01890 -0.00780
O13 0.05080 0.01060 0.01400 0.00770 0.00350 0.00180
O14 0.05680 0.00880 0.02060 -0.00140 0.00290 0.00580
O15 0.03080 0.05590 0.02400 -0.02470 -0.00560 0.02020
O16 0.00760 0.02770 0.02130 0.00960 0.00650 0.01210

loop_
_atom_site_label
_atom_site_fract_x
_atom_site_fract_y
_atom_site_fract_z
_atom_site_occupancy
_atom_site_U_iso_or_equiv
_atom_site_type_symbol
_atom_site_attached_hydrogens
Mn1 0.85110 0.20570 0.47940 0.91000 0.01060 Mn 0
Na1 0.85110 0.20570 0.47940 0.09000 0.01060 Na 0
Mn2 0.27900 0.06800 0.48710 0.90000 0.01150 Mn 0
Zn2 0.27900 0.06800 0.48710 0.10000 0.01150 Zn 0
Mn3 0.42110 0.35120 0.48440 0.85000 0.01190 Mn 0
Zn3 0.42110 0.35120 0.48440 0.15000 0.01190 Zn 0
Mn4 0.00000 0.50000 0.50000 0.33000 0.01100 Mn 0
Zn4 0.00000 0.50000 0.50000 0.17000 0.01100 Zn 0
Nb 0.07490 0.08180 0.18650 0.90000 0.01000 Nb 0
Ti 0.07490 0.08180 0.18650 0.10000 0.01000 Ti 0
Si1 0.67860 0.27450 0.23140 1.00000 0.01200 Si 0
Si2 0.81330 0.54700 0.25260 1.00000 0.01220 Si 0
Si3 0.37650 0.67370 0.25520 1.00000 0.01330 Si 0
Si4 0.50700 0.92960 0.23620 1.00000 0.01030 Si 0
K1a 0.09700 0.27800 0.99500 0.41000 0.04330 K 0
K1b 0.16400 0.27540 0.99560 0.48000 0.04330 K 0
Rb1b 0.16400 0.27540 0.99560 0.06500 0.04330 Rb 0
Na 0.50000 0.00000 0.00000 0.45000 0.01790 Na 0
O1 0.72800 0.31940 0.38320 1.00000 0.01260 O 0
O2 0.14600 0.16000 0.36820 1.00000 0.01580 O 0
O3 0.13000 0.39310 0.59490 1.00000 0.00880 O 0
O-H4 0.29500 0.46310 0.39910 1.00000 0.01340 O 1
O-H5 0.99300 0.11790 0.59440 1.00000 0.01390 O 1
O6 0.55900 0.25760 0.59150 1.00000 0.00960 O 0
O7 0.57300 0.01340 0.38650 1.00000 0.01020 O 0
O8 0.07200 0.59150 0.20040 1.00000 0.02350 O 0
O9 0.25000 0.04300 0.82600 1.00000 0.04860 O 0
O10 0.43300 0.41440 0.79880 1.00000 0.02540 O 0
O11 0.12900 0.80300 0.82970 1.00000 0.04310 O 0
O12 0.26700 0.95400 0.17230 1.00000 0.04980 O 0
O13 0.26600 0.60620 0.80750 1.00000 0.02660 O 0
O14 0.57100 0.22060 0.80240 1.00000 0.03110 O 0
O15 0.38500 0.19700 0.16930 1.00000 0.04310 O 0
O16 0.00000 0.00000 0.00000 0.50000 0.01720 O 0

loop_
_cod_changelog_entry_id
_cod_changelog_entry_author
_cod_changelog_entry_date
_cod_changelog_entry_text
1
;cod-tools version 3.8.0
Id: cif_guess_AMCSD_atom_types 9574 2023-05-10 09:00:05Z saulius
;
2023-05-10T18:49:16+03:00
;Derived atom types and hydrogen counts
from atom names that follow the AMCSD naming convention
(Wat == water, O-H == hydroxyl).
;
2
;cod-tools version 3.10.1
Id: cif_fix_AMCSD_aniso_labels 10200 2024-08-01 14:09:44Z saulius
;
2024-08-02T12:20:38+03:00
;Changed the following '_atom_site_aniso_label' values:
'OH4' -> 'O-H4'
'OH5' -> 'O-H5'
;
